data_7711537
loop_
_publ_author_name
'Maser, Leon'
'Vogt, Matthias'
'Langer, Robert'

_publ_section_title
;
 Cationic ligands between \s-donation and hydrogen-bridge-bond-
 stabilisation of ancillary ligands in coinage metal complexes with
 protonated carbodiphosphoranes
;
_journal_name_full 'Dalton Transactions'
_journal_paper_doi 10.1039/D2DT02338E
_journal_year 2022
_chemical_formula_moiety 'C53 H48 Ag N P4, 2(F6 P)'
_chemical_formula_sum 'C53 H48 Ag F12 N P6'
_chemical_formula_weight 1220.61
_space_group_crystal_system monoclinic
_space_group_IT_number 4
_space_group_name_Hall 'P 2yb'
_space_group_name_H-M_alt 'P 1 21 1'
_atom_sites_solution_hydrogens mixed
_audit_creation_date 2021-07-09
_audit_creation_method
;
Olex2 1.2
(compiled 2018.05.29 svn.r3508 for OlexSys, GUI svn.r5506)
;
_audit_update_record
;
2022-05-12 deposited with the CCDC.	2022-10-24 downloaded from the CCDC.
;
_cell_angle_alpha 90
_cell_angle_beta 115.4520(10)
_cell_angle_gamma 90
_cell_formula_units_Z 2
_cell_length_a 11.6318(5)
_cell_length_b 18.2132(7)
_cell_length_c 13.3823(6)
_cell_measurement_reflns_used 9384
_cell_measurement_temperature 100.0
_cell_measurement_theta_max 30.04
_cell_measurement_theta_min 2.25
_cell_volume 2559.92(19)
_computing_cell_refinement 'APEX3 v2016.1-0 (Bruker AXS)'
_computing_data_collection 'Bruker Instrument Service v3.0.26'
_computing_data_reduction 'SAINT v8.37A (Bruker, 2015)'
_computing_molecular_graphics 'Olex2 (Dolomanov et al., 2009)'
_computing_publication_material 'Olex2 (Dolomanov et al., 2009)'
_computing_structure_refinement 'ShelXL (Sheldrick, 2015)'
_computing_structure_solution 'SHELXT 2014/5 (Sheldrick, 2014)'
_diffrn_ambient_temperature 100.0
_diffrn_detector 'Photon 100'
_diffrn_detector_area_resol_mean 10.4167
_diffrn_detector_type 'CMOS active pixel sensor'
_diffrn_measured_fraction_theta_full 0.998
_diffrn_measured_fraction_theta_max 0.998
_diffrn_measurement_device 'fixed-chi goniometer'
_diffrn_measurement_device_type 'D8 Quest (Bruker AXS Inc.)'
_diffrn_measurement_method 'rotation method'
_diffrn_radiation_monochromator graphite
_diffrn_radiation_type MoK\a
_diffrn_radiation_wavelength 0.71073
_diffrn_reflns_av_R_equivalents 0.0317
_diffrn_reflns_av_unetI/netI 0.0211
_diffrn_reflns_Laue_measured_fraction_full 0.998
_diffrn_reflns_Laue_measured_fraction_max 0.998
_diffrn_reflns_limit_h_max 15
_diffrn_reflns_limit_h_min -15
_diffrn_reflns_limit_k_max 23
_diffrn_reflns_limit_k_min -23
_diffrn_reflns_limit_l_max 17
_diffrn_reflns_limit_l_min -17
_diffrn_reflns_number 86094
_diffrn_reflns_point_group_measured_fraction_full 0.988
_diffrn_reflns_point_group_measured_fraction_max 0.975
_diffrn_reflns_theta_full 25.242
_diffrn_reflns_theta_max 27.876
_diffrn_reflns_theta_min 2.236
_diffrn_source 'I\mS Microfocus Source'
_diffrn_source_type 'sealed tube'
_diffrn_standards_number 0
_exptl_absorpt_coefficient_mu 0.664
_exptl_absorpt_correction_T_max 0.0242
_exptl_absorpt_correction_T_min 0.0060
_exptl_absorpt_correction_type multi-scan
_exptl_absorpt_process_details
'SADABS-2014/5 (Bruker,2014/5) was used for absorption correction. wR2(int) was 0.1300 before and 0.0556 after correction. The Ratio of minimum to maximum transmission is 0.2479. The \l/2 correction factor is Not present.'
_exptl_crystal_colour 'clear colourless'
_exptl_crystal_colour_lustre clear
_exptl_crystal_colour_primary colourless
_exptl_crystal_density_diffrn 1.584
_exptl_crystal_description block
_exptl_crystal_F_000 1236
_exptl_crystal_size_max 0.328
_exptl_crystal_size_mid 0.15
_exptl_crystal_size_min 0.144
_refine_diff_density_max 0.726
_refine_diff_density_min -0.288
_refine_diff_density_rms 0.075
_refine_ls_abs_structure_details
;
 Flack x determined using 5033 quotients [(I+)-(I-)]/[(I+)+(I-)]
 (Parsons, Flack and Wagner, Acta Cryst. B69 (2013) 249-259).
;
_refine_ls_abs_structure_Flack -0.014(4)
_refine_ls_extinction_method none
_refine_ls_goodness_of_fit_ref 1.061
_refine_ls_hydrogen_treatment mixed
_refine_ls_matrix_type full
_refine_ls_number_parameters 663
_refine_ls_number_reflns 11908
_refine_ls_number_restraints 1
_refine_ls_restrained_S_all 1.061
_refine_ls_R_factor_all 0.0348
_refine_ls_R_factor_gt 0.0319
_refine_ls_shift/su_max 0.001
_refine_ls_shift/su_mean 0.000
_refine_ls_structure_factor_coef Fsqd
_refine_ls_weighting_details 'w=1/[\s^2^(Fo^2^)+(0.0581P)^2^] where P=(Fo^2^+2Fc^2^)/3'
_refine_ls_weighting_scheme calc
_refine_ls_wR_factor_gt 0.0779
_refine_ls_wR_factor_ref 0.0794
_reflns_Friedel_coverage 0.894
_reflns_Friedel_fraction_full 0.976
_reflns_Friedel_fraction_max 0.950
_reflns_number_gt 11277
_reflns_number_total 11908
_reflns_threshold_expression 'I > 2\s(I)'
_cod_data_source_file d2dt02338e2.cif
_cod_data_source_block lmcdp251a_0m_biggermu_a
_cod_original_cell_volume 2559.91(19)
_cod_database_code 7711537
_shelx_shelxl_version_number 2018/3
_audit_contact_author 'L. Maser'
_shelx_space_group_comment
;
The symmetry employed for this shelxl refinement is uniquely defined
by the following loop, which should always be used as a source of
symmetry information in preference to the above space-group names.
They are only intended as comments.
;
_olex2_refinement_description
;
1. Fixed Uiso
 At 1.2 times of:
  All C(H) groups, All C(H,H) groups
 At 1.5 times of:
  All C(H,H,H) groups
2.a Secondary CH2 refined with riding coordinates:
 C00S(H00A,H00B), C017(H01A,H01B)
2.b Aromatic/amide H refined with riding coordinates:
 C00J(H00J), C00L(H00L), C00N(H00N), C00O(H00O), C00P(H00P), C00Q(H00Q),
 C00R(H00R), C00T(H00T), C00U(H00U), C00V(H00V), C00X(H00X), C00Z(H00Z),
 C011(H011), C012(H012), C013(H013), C014(H014), C015(H015), C018(H018),
 C019(H019), C01A(H01C), C01B(H01D), C01C(H01E), C01D(H01F), C01E(H01G),
 C01F(H01H), C01H(H01I), C01J(H01J), C01K(H01K), C01L(H01L), C01M(H01M),
 C01N(H01N), C01Q(H01Q), C01S(H01S), C01T(H01T), C01U(H01U), C01V(H01V),
 C01W(H01W), C01X(H01X), C01Y(H01Y), C01Z(H01Z)
2.c Idealised Me refined as rotating group:
 C021(H02A,H02B,H02C)
;
_olex2_submission_special_instructions 'No special instructions were received'

loop_
_space_group_symop_operation_xyz
'x, y, z'
'-x, y+1/2, -z'

loop_
_atom_site_label
_atom_site_type_symbol
_atom_site_fract_x
_atom_site_fract_y
_atom_site_fract_z
_atom_site_U_iso_or_equiv
_atom_site_adp_type
_atom_site_occupancy
_atom_site_site_symmetry_order
_atom_site_calc_flag
_atom_site_refinement_flags_posn
_atom_site_refinement_flags_adp
_atom_site_refinement_flags_occupancy
_atom_site_disorder_assembly
_atom_site_disorder_group
Ag01 Ag 0.22048(2) 0.48986(2) 0.49821(2) 0.02930(7) Uani 1 1 d . . . . .
P002 P 0.47852(8) 0.46233(5) 0.44501(7) 0.02571(16) Uani 1 1 d . . . . .
P003 P 0.51657(8) 0.55488(5) 0.65340(7) 0.02538(16) Uani 1 1 d . . . . .
P004 P 0.25460(8) 0.37041(5) 0.43055(7) 0.02741(17) Uani 1 1 d . . . . .
P005 P 0.30228(7) 0.49015(6) 0.70005(6) 0.02709(15) Uani 1 1 d . . . . .
P006 P 0.29290(9) 0.76596(6) 0.20456(8) 0.0368(2) Uani 1 1 d . . . . .
P007 P -0.29306(10) 0.49981(8) 0.09940(8) 0.0478(3) Uani 1 1 d . . . . .
F008 F 0.3930(2) 0.82922(14) 0.27475(19) 0.0423(5) Uani 1 1 d . . . . .
F009 F 0.3064(4) 0.7297(2) 0.3170(2) 0.0725(9) Uani 1 1 d . . . . .
F00A F -0.2541(4) 0.4284(2) 0.1749(3) 0.0761(10) Uani 1 1 d . . . . .
F00B F 0.1780(2) 0.81623(17) 0.1981(2) 0.0594(7) Uani 1 1 d . . . . .
F00C F -0.1631(3) 0.4968(2) 0.0859(2) 0.0685(8) Uani 1 1 d . . . . .
F00D F -0.3308(3) 0.5718(2) 0.0226(2) 0.0637(8) Uani 1 1 d . . . . .
F00E F -0.2243(4) 0.54947(19) 0.2066(2) 0.0655(8) Uani 1 1 d . . . . .
F00F F 0.1931(3) 0.70389(15) 0.1348(3) 0.0564(7) Uani 1 1 d . . . . .
F00G F 0.2833(3) 0.8030(2) 0.0940(2) 0.0704(9) Uani 1 1 d . . . . .
C00H C 0.6881(3) 0.55564(18) 0.7143(3) 0.0275(6) Uani 1 1 d . . . . .
F00I F 0.4074(3) 0.71688(19) 0.2078(3) 0.0740(10) Uani 1 1 d . . . . .
C00J C 0.7459(3) 0.59155(19) 0.6547(3) 0.0294(7) Uani 1 1 d . . . . .
H00J H 0.694723 0.613225 0.585050 0.035 Uiso 1 1 calc R . . . .
C00K C 0.6445(3) 0.44947(18) 0.4758(3) 0.0274(6) Uani 1 1 d . . . . .
C00L C 0.1782(5) 0.1701(2) 0.6030(4) 0.0446(9) Uani 1 1 d . . . . .
H00L H 0.159315 0.128767 0.636639 0.054 Uiso 1 1 calc R . . . .
C00M C 0.2740(3) 0.5673(2) 0.7735(3) 0.0288(7) Uani 1 1 d . . . . .
C00N C 0.2523(4) 0.2906(2) 0.8905(3) 0.0379(9) Uani 1 1 d . . . . .
H00N H 0.240816 0.250260 0.930174 0.045 Uiso 1 1 calc R . . . .
C00O C 0.3345(4) 0.7539(2) 0.6035(4) 0.0374(8) Uani 1 1 d . . . . .
H00O H 0.276100 0.782293 0.543651 0.045 Uiso 1 1 calc R . . . .
C00P C 0.2276(3) 0.2758(2) 0.2553(3) 0.0334(7) Uani 1 1 d . . . . .
H00P H 0.301461 0.251279 0.306720 0.040 Uiso 1 1 calc R . . . .
C00Q C 0.3013(4) 0.1818(2) 0.6163(3) 0.0401(8) Uani 1 1 d . . . . .
H00Q H 0.366956 0.148658 0.659611 0.048 Uiso 1 1 calc R . . . .
C00R C 0.5095(3) 0.6727(2) 0.7788(3) 0.0308(7) Uani 1 1 d . . . . .
H00R H 0.570446 0.645538 0.838737 0.037 Uiso 1 1 calc R . . . .
C00S C 0.4278(3) 0.37335(18) 0.4739(3) 0.0275(6) Uani 1 1 d . . . . .
H00A H 0.472627 0.363114 0.554189 0.033 Uiso 1 1 calc R . . . .
H00B H 0.451636 0.334612 0.434354 0.033 Uiso 1 1 calc R . . . .
C00T C 0.7234(3) 0.41400(19) 0.5752(3) 0.0302(7) Uani 1 1 d . . . . .
H00T H 0.688905 0.396179 0.623339 0.036 Uiso 1 1 calc R . . . .
C00U C 0.3782(3) 0.6869(2) 0.5827(3) 0.0323(7) Uani 1 1 d . . . . .
H00U H 0.348912 0.669528 0.508864 0.039 Uiso 1 1 calc R . . . .
C00V C 0.1641(4) 0.2492(2) 0.1486(3) 0.0370(8) Uani 1 1 d . . . . .
H00V H 0.194799 0.206744 0.126490 0.044 Uiso 1 1 calc R . . . .
C00W C 0.3906(3) 0.47650(18) 0.2987(2) 0.0277(7) Uani 1 1 d . . . . .
C00X C 0.8765(4) 0.5953(2) 0.6973(3) 0.0337(7) Uani 1 1 d . . . . .
H00X H 0.915487 0.619511 0.656904 0.040 Uiso 1 1 calc R . . . .
N00Y N 0.0961(3) 0.5724(2) 0.3784(3) 0.0407(7) Uani 1 1 d . . . . .
C00Z C 0.6957(3) 0.47581(19) 0.4050(3) 0.0320(7) Uani 1 1 d . . . . .
H00Z H 0.642953 0.499872 0.337844 0.038 Uiso 1 1 calc R . . . .
C010 C 0.1833(3) 0.3388(2) 0.2876(3) 0.0297(7) Uani 1 1 d . . . . .
C011 C 0.8513(3) 0.4053(2) 0.6023(3) 0.0335(7) Uani 1 1 d . . . . .
H011 H 0.904939 0.381500 0.669463 0.040 Uiso 1 1 calc R . . . .
C012 C 0.0747(3) 0.3741(2) 0.2119(3) 0.0337(7) Uani 1 1 d . . . . .
H012 H 0.043962 0.416706 0.233565 0.040 Uiso 1 1 calc R . . . .
C013 C 0.2458(3) 0.4812(2) 0.0715(3) 0.0359(8) Uani 1 1 d . . . . .
H013 H 0.195472 0.482978 -0.006217 0.043 Uiso 1 1 calc R . . . .
C014 C 0.3364(3) 0.5729(2) 0.8884(3) 0.0328(7) Uani 1 1 d . . . . .
H014 H 0.393568 0.535524 0.930549 0.039 Uiso 1 1 calc R . . . .
C015 C 0.3299(4) 0.2420(2) 0.5664(3) 0.0352(8) Uani 1 1 d . . . . .
H015 H 0.414566 0.249660 0.575351 0.042 Uiso 1 1 calc R . . . .
F016 F -0.4194(3) 0.5065(4) 0.1151(3) 0.110(2) Uani 1 1 d . . . . .
C017 C 0.4749(3) 0.4941(2) 0.7396(2) 0.0268(6) Uani 1 1 d . . . . .
H01A H 0.519086 0.510753 0.817453 0.032 Uiso 1 1 calc R . . . .
H01B H 0.505694 0.444091 0.735412 0.032 Uiso 1 1 calc R . . . .
C018 C 0.8251(4) 0.4661(2) 0.4349(3) 0.0364(8) Uani 1 1 d . . . . .
H018 H 0.860934 0.483747 0.387648 0.044 Uiso 1 1 calc R . . . .
C019 C 0.1797(3) 0.4051(2) 0.7956(3) 0.0328(7) Uani 1 1 d . . . . .
H019 H 0.116805 0.442488 0.768902 0.039 Uiso 1 1 calc R . . . .
C01A C 0.3760(4) 0.7792(2) 0.7110(3) 0.0365(8) Uani 1 1 d . . . . .
H01C H 0.343835 0.823990 0.725114 0.044 Uiso 1 1 calc R . . . .
C01B C 0.4028(3) 0.4215(2) 0.2309(3) 0.0341(7) Uani 1 1 d . . . . .
H01D H 0.460548 0.382142 0.262970 0.041 Uiso 1 1 calc R . . . .
C01C C 0.9513(3) 0.5638(2) 0.7993(3) 0.0353(7) Uani 1 1 d . . . . .
H01E H 1.041455 0.567181 0.828795 0.042 Uiso 1 1 calc R . . . .
C01D C 0.4649(4) 0.7389(2) 0.7982(3) 0.0365(8) Uani 1 1 d . . . . .
H01F H 0.495094 0.757033 0.871726 0.044 Uiso 1 1 calc R . . . .
C01E C 0.3312(4) 0.4241(2) 0.1172(3) 0.0357(7) Uani 1 1 d . . . . .
H01G H 0.340473 0.387111 0.071182 0.043 Uiso 1 1 calc R . . . .
C01F C 0.0824(4) 0.2184(2) 0.5409(4) 0.0453(9) Uani 1 1 d . . . . .
H01H H -0.002274 0.210024 0.531519 0.054 Uiso 1 1 calc R . . . .
C01G C 0.4647(3) 0.64566(18) 0.6701(3) 0.0275(6) Uani 1 1 d . . . . .
C01H C 0.1886(3) 0.6221(2) 0.7118(3) 0.0316(7) Uani 1 1 d . . . . .
H01I H 0.145272 0.618291 0.633526 0.038 Uiso 1 1 calc R . . . .
F01I F -0.3627(5) 0.4524(3) -0.0087(2) 0.1080(17) Uani 1 1 d . . . . .
C01J C 0.3064(4) 0.5341(2) 0.2517(3) 0.0351(7) Uani 1 1 d . . . . .
H01J H 0.298831 0.572170 0.296932 0.042 Uiso 1 1 calc R . . . .
C01K C 0.3146(4) 0.6335(2) 0.9410(3) 0.0375(8) Uani 1 1 d . . . . .
H01K H 0.357536 0.637540 1.019327 0.045 Uiso 1 1 calc R . . . .
C01L C 0.7633(3) 0.5232(2) 0.8156(3) 0.0332(7) Uani 1 1 d . . . . .
H01L H 0.724816 0.498115 0.855596 0.040 Uiso 1 1 calc R . . . .
C01M C 0.9020(3) 0.4310(2) 0.5326(3) 0.0360(8) Uani 1 1 d . . . . .
H01M H 0.990112 0.424594 0.551844 0.043 Uiso 1 1 calc R . . . .
C01N C 0.1097(4) 0.2794(2) 0.4921(3) 0.0389(8) Uani 1 1 d . . . . .
H01N H 0.044179 0.313300 0.451214 0.047 Uiso 1 1 calc R . . . .
C01O C 0.2338(3) 0.2908(2) 0.5034(3) 0.0303(7) Uani 1 1 d . . . . .
C01P C 0.2882(4) 0.4100(2) 0.7768(3) 0.0306(7) Uani 1 1 d . . . . .
C01Q C 0.1676(4) 0.6827(2) 0.7663(3) 0.0359(7) Uani 1 1 d . . . . .
H01Q H 0.109750 0.720014 0.724833 0.043 Uiso 1 1 calc R . . . .
C01R C 0.4421(3) 0.53298(19) 0.5141(3) 0.0267(6) Uani 1 1 d . . . . .
C01S C 0.1628(4) 0.3455(2) 0.8534(3) 0.0377(8) Uani 1 1 d . . . . .
H01S H 0.089233 0.342919 0.867087 0.045 Uiso 1 1 calc R . . . .
C01T C 0.2334(4) 0.5356(2) 0.1380(3) 0.0403(8) Uani 1 1 d . . . . .
H01T H 0.174352 0.574347 0.105731 0.048 Uiso 1 1 calc R . . . .
C01U C 0.0109(4) 0.3472(2) 0.1044(3) 0.0389(8) Uani 1 1 d . . . . .
H01U H -0.062750 0.371583 0.052352 0.047 Uiso 1 1 calc R . . . .
C01V C 0.0560(4) 0.2844(2) 0.0741(3) 0.0377(8) Uani 1 1 d . . . . .
H01V H 0.012002 0.265440 0.001302 0.045 Uiso 1 1 calc R . . . .
C01W C 0.3780(4) 0.3536(2) 0.8139(3) 0.0378(8) Uani 1 1 d . . . . .
H01W H 0.451876 0.355898 0.800582 0.045 Uiso 1 1 calc R . . . .
C01X C 0.3595(4) 0.2940(2) 0.8700(3) 0.0400(8) Uani 1 1 d . . . . .
H01X H 0.420364 0.255498 0.894621 0.048 Uiso 1 1 calc R . . . .
C01Y C 0.8960(3) 0.5277(2) 0.8582(3) 0.0366(8) Uani 1 1 d . . . . .
H01Y H 0.947886 0.505996 0.927620 0.044 Uiso 1 1 calc R . . . .
C01Z C 0.2305(4) 0.6883(2) 0.8799(4) 0.0386(9) Uani 1 1 d . . . . .
H01Z H 0.216329 0.729584 0.916457 0.046 Uiso 1 1 calc R . . . .
C020 C 0.0443(4) 0.6085(2) 0.3020(4) 0.0423(9) Uani 1 1 d . . . . .
C021 C -0.0216(5) 0.6562(3) 0.2081(5) 0.0663(15) Uani 1 1 d . . . . .
H02A H -0.054316 0.627136 0.139824 0.099 Uiso 1 1 calc GR . . . .
H02B H 0.037505 0.693492 0.204973 0.099 Uiso 1 1 calc GR . . . .
H02C H -0.092715 0.680317 0.215779 0.099 Uiso 1 1 calc GR . . . .
H01R H 0.435(4) 0.579(2) 0.479(3) 0.026(10) Uiso 1 1 d . . . . .

loop_
_atom_site_aniso_label
_atom_site_aniso_U_11
_atom_site_aniso_U_22
_atom_site_aniso_U_33
_atom_site_aniso_U_23
_atom_site_aniso_U_13
_atom_site_aniso_U_12
Ag01 0.02796(11) 0.03041(12) 0.02830(11) -0.00116(11) 0.01093(8) 0.00128(11)
P002 0.0253(4) 0.0268(4) 0.0246(4) 0.0004(3) 0.0103(3) 0.0004(3)
P003 0.0246(4) 0.0267(4) 0.0250(4) -0.0001(3) 0.0108(3) -0.0011(3)
P004 0.0265(4) 0.0273(4) 0.0273(4) -0.0009(3) 0.0104(3) -0.0012(3)
P005 0.0266(3) 0.0285(4) 0.0276(3) -0.0005(4) 0.0129(3) -0.0014(4)
P006 0.0332(5) 0.0374(5) 0.0359(5) -0.0055(4) 0.0112(4) -0.0016(4)
P007 0.0429(5) 0.0681(8) 0.0291(4) 0.0060(5) 0.0121(4) -0.0008(5)
F008 0.0360(11) 0.0484(13) 0.0420(12) -0.0160(10) 0.0162(9) -0.0090(10)
F009 0.093(2) 0.072(2) 0.0497(16) 0.0123(15) 0.0275(16) -0.0193(18)
F00A 0.118(3) 0.0600(19) 0.0431(15) 0.0059(14) 0.0278(17) -0.0092(19)
F00B 0.0354(12) 0.0627(17) 0.0697(18) -0.0255(14) 0.0127(12) 0.0027(12)
F00C 0.0608(15) 0.094(2) 0.0591(15) 0.0162(18) 0.0343(13) 0.0277(18)
F00D 0.0625(17) 0.081(2) 0.0531(15) 0.0257(15) 0.0306(14) 0.0248(16)
F00E 0.086(2) 0.067(2) 0.0436(15) -0.0032(13) 0.0281(15) -0.0037(16)
F00F 0.0445(14) 0.0434(15) 0.0689(18) -0.0173(13) 0.0129(13) -0.0068(11)
F00G 0.081(2) 0.087(2) 0.0416(15) -0.0047(14) 0.0251(15) -0.0177(17)
C00H 0.0259(14) 0.0271(16) 0.0302(15) -0.0031(12) 0.0128(12) -0.0015(12)
F00I 0.0446(15) 0.072(2) 0.090(2) -0.0382(18) 0.0142(15) 0.0055(14)
C00J 0.0306(16) 0.0275(16) 0.0292(16) 0.0000(12) 0.0120(13) -0.0010(12)
C00K 0.0255(15) 0.0270(16) 0.0284(15) -0.0049(12) 0.0104(12) -0.0018(12)
C00L 0.059(3) 0.037(2) 0.043(2) -0.0020(16) 0.027(2) -0.0126(18)
C00M 0.0283(16) 0.0290(18) 0.0332(17) -0.0033(14) 0.0169(14) -0.0031(14)
C00N 0.047(2) 0.038(2) 0.0263(17) 0.0014(15) 0.0132(16) -0.0139(17)
C00O 0.0380(19) 0.0309(19) 0.045(2) 0.0083(16) 0.0194(17) 0.0037(15)
C00P 0.0326(17) 0.0310(17) 0.0354(17) 0.0006(14) 0.0134(14) -0.0010(14)
C00Q 0.049(2) 0.0327(19) 0.0359(19) 0.0023(15) 0.0156(16) -0.0003(17)
C00R 0.0291(16) 0.0314(17) 0.0313(16) -0.0004(13) 0.0125(13) -0.0038(13)
C00S 0.0266(15) 0.0248(16) 0.0289(15) 0.0013(13) 0.0098(12) -0.0003(12)
C00T 0.0294(16) 0.0297(17) 0.0308(16) -0.0021(13) 0.0125(13) -0.0018(13)
C00U 0.0351(17) 0.0327(18) 0.0305(16) 0.0017(14) 0.0153(14) -0.0008(14)
C00V 0.044(2) 0.0318(19) 0.0380(19) -0.0036(15) 0.0201(16) -0.0025(15)
C00W 0.0269(14) 0.032(2) 0.0240(13) 0.0032(12) 0.0103(11) 0.0002(12)
C00X 0.0332(17) 0.0342(18) 0.0376(18) -0.0013(14) 0.0188(15) -0.0048(14)
N00Y 0.0360(16) 0.0423(18) 0.0468(18) 0.0033(15) 0.0206(14) 0.0058(14)
C00Z 0.0314(15) 0.034(2) 0.0306(15) 0.0005(13) 0.0132(12) -0.0006(13)
C010 0.0291(16) 0.0315(17) 0.0260(15) -0.0003(13) 0.0095(13) -0.0041(13)
C011 0.0309(17) 0.0331(18) 0.0320(16) -0.0003(13) 0.0091(13) 0.0003(14)
C012 0.0303(17) 0.0349(18) 0.0342(17) -0.0011(14) 0.0123(13) -0.0026(14)
C013 0.0368(16) 0.042(2) 0.0258(14) 0.0016(16) 0.0106(12) -0.0012(17)
C014 0.0310(16) 0.0362(18) 0.0330(17) 0.0013(14) 0.0154(14) -0.0022(14)
C015 0.0355(18) 0.0324(19) 0.0362(19) -0.0003(14) 0.0139(15) -0.0004(15)
F016 0.0486(16) 0.214(6) 0.069(2) 0.057(3) 0.0277(15) 0.010(3)
C017 0.0265(13) 0.0263(14) 0.0295(13) 0.0041(15) 0.0139(11) -0.0010(15)
C018 0.0339(17) 0.047(2) 0.0311(16) -0.0019(14) 0.0172(14) -0.0048(15)
C019 0.0306(16) 0.0366(19) 0.0297(16) -0.0022(13) 0.0116(13) -0.0050(14)
C01A 0.0385(18) 0.0269(17) 0.050(2) -0.0049(15) 0.0252(16) -0.0041(14)
C01B 0.0331(17) 0.0356(18) 0.0300(16) -0.0022(14) 0.0101(14) 0.0048(14)
C01C 0.0263(15) 0.0388(19) 0.0405(18) -0.0028(15) 0.0141(14) -0.0027(14)
C01D 0.0408(19) 0.0334(19) 0.0410(19) -0.0079(15) 0.0231(16) -0.0080(15)
C01E 0.0361(18) 0.0386(19) 0.0318(17) -0.0055(15) 0.0142(14) 0.0020(15)
C01F 0.043(2) 0.045(2) 0.055(2) -0.0014(19) 0.0290(19) -0.0076(18)
C01G 0.0281(15) 0.0264(15) 0.0310(16) -0.0005(13) 0.0155(13) -0.0026(13)
C01H 0.0290(16) 0.0341(18) 0.0324(17) 0.0000(14) 0.0140(14) -0.0022(14)
F01I 0.155(4) 0.113(3) 0.0318(14) -0.0030(17) 0.0169(18) -0.069(3)
C01J 0.0408(19) 0.0339(19) 0.0302(17) -0.0005(14) 0.0148(15) 0.0030(15)
C01K 0.0394(19) 0.043(2) 0.0318(17) -0.0056(15) 0.0173(15) -0.0073(16)
C01L 0.0300(16) 0.0398(19) 0.0309(16) 0.0011(14) 0.0141(13) 0.0008(15)
C01M 0.0284(16) 0.041(2) 0.0385(18) -0.0043(16) 0.0145(14) 0.0008(15)
C01N 0.0364(19) 0.040(2) 0.044(2) -0.0005(16) 0.0204(16) -0.0015(16)
C01O 0.0353(17) 0.0281(17) 0.0284(16) -0.0021(12) 0.0147(14) -0.0043(13)
C01P 0.0351(18) 0.0321(19) 0.0260(16) -0.0031(13) 0.0145(14) -0.0052(15)
C01Q 0.0324(17) 0.0326(18) 0.045(2) 0.0003(15) 0.0187(15) -0.0001(14)
C01R 0.0277(15) 0.0267(16) 0.0261(15) -0.0013(12) 0.0119(12) -0.0011(12)
C01S 0.0350(18) 0.047(2) 0.0314(17) -0.0031(15) 0.0142(14) -0.0127(16)
C01T 0.045(2) 0.039(2) 0.0321(18) 0.0078(15) 0.0119(15) 0.0114(16)
C01U 0.0318(18) 0.045(2) 0.0330(18) 0.0026(16) 0.0070(14) 0.0011(15)
C01V 0.0394(19) 0.042(2) 0.0284(17) -0.0046(15) 0.0112(14) -0.0098(16)
C01W 0.0401(19) 0.037(2) 0.043(2) 0.0029(15) 0.0239(16) -0.0001(15)
C01X 0.048(2) 0.0340(19) 0.040(2) 0.0026(15) 0.0207(17) -0.0002(16)
C01Y 0.0299(17) 0.044(2) 0.0327(17) 0.0031(15) 0.0107(14) 0.0019(15)
C01Z 0.041(2) 0.035(2) 0.050(2) -0.0087(17) 0.0288(18) -0.0052(16)
C020 0.0361(19) 0.043(2) 0.051(2) 0.0108(19) 0.0222(18) 0.0086(17)
C021 0.053(3) 0.072(3) 0.073(3) 0.038(3) 0.027(3) 0.013(3)

loop_
_atom_type_symbol
_atom_type_description
_atom_type_scat_dispersion_real
_atom_type_scat_dispersion_imag
_atom_type_scat_source
C C 0.0033 0.0016 'International Tables Vol C Tables 4.2.6.8 and 6.1.1.4'
H H 0.0000 0.0000 'International Tables Vol C Tables 4.2.6.8 and 6.1.1.4'
Ag Ag -0.8971 1.1015 'International Tables Vol C Tables 4.2.6.8 and 6.1.1.4'
F F 0.0171 0.0103 'International Tables Vol C Tables 4.2.6.8 and 6.1.1.4'
N N 0.0061 0.0033 'International Tables Vol C Tables 4.2.6.8 and 6.1.1.4'
P P 0.1023 0.0942 'International Tables Vol C Tables 4.2.6.8 and 6.1.1.4'

loop_
_geom_angle_atom_site_label_1
_geom_angle_atom_site_label_2
_geom_angle_atom_site_label_3
_geom_angle
_geom_angle_site_symmetry_1
_geom_angle_site_symmetry_3
_geom_angle_publ_flag
P004 Ag01 C01R 89.20(8) . . ?
P005 Ag01 P004 111.18(3) . . ?
P005 Ag01 C01R 90.43(7) . . ?
N00Y Ag01 P004 119.49(10) . . ?
N00Y Ag01 P005 128.25(9) . . ?
N00Y Ag01 C01R 99.75(12) . . ?
C00K P002 C00S 104.34(16) . . ?
C00W P002 C00K 108.59(15) . . ?
C00W P002 C00S 105.93(15) . . ?
C01R P002 C00K 117.06(16) . . ?
C01R P002 C00S 111.74(16) . . ?
C01R P002 C00W 108.58(16) . . ?
C00H P003 C017 105.36(15) . . ?
C00H P003 C01G 107.49(16) . . ?
C01G P003 C017 106.59(16) . . ?
C01R P003 C00H 115.64(16) . . ?
C01R P003 C017 113.51(16) . . ?
C01R P003 C01G 107.76(16) . . ?
C00S P004 Ag01 100.75(11) . . ?
C010 P004 Ag01 126.54(12) . . ?
C010 P004 C00S 106.42(16) . . ?
C01O P004 Ag01 115.38(11) . . ?
C01O P004 C00S 103.52(16) . . ?
C01O P004 C010 101.85(16) . . ?
C00M P005 Ag01 121.46(13) . . ?
C00M P005 C017 103.96(17) . . ?
C00M P005 C01P 103.35(14) . . ?
C017 P005 Ag01 100.14(9) . . ?
C01P P005 Ag01 122.06(12) . . ?
C01P P005 C017 102.65(17) . . ?
F009 P006 F008 89.55(16) . . ?
F009 P006 F00B 91.7(2) . . ?
F009 P006 F00F 90.62(18) . . ?
F009 P006 F00I 90.0(2) . . ?
F00B P006 F008 89.98(14) . . ?
F00B P006 F00F 89.60(15) . . ?
F00F P006 F008 179.54(17) . . ?
F00G P006 F008 89.05(16) . . ?
F00G P006 F009 178.4(2) . . ?
F00G P006 F00B 89.1(2) . . ?
F00G P006 F00F 90.79(18) . . ?
F00G P006 F00I 89.2(2) . . ?
F00I P006 F008 89.98(15) . . ?
F00I P006 F00B 178.3(2) . . ?
F00I P006 F00F 90.45(16) . . ?
F00A P007 F00C 91.0(2) . . ?
F00A P007 F00D 179.2(2) . . ?
F00A P007 F00E 89.83(17) . . ?
F00C P007 F00D 88.15(18) . . ?
F00E P007 F00C 89.32(19) . . ?
F00E P007 F00D 90.31(19) . . ?
F016 P007 F00A 90.4(3) . . ?
F016 P007 F00C 177.3(3) . . ?
F016 P007 F00D 90.4(2) . . ?
F016 P007 F00E 88.4(2) . . ?
F016 P007 F01I 91.4(3) . . ?
F01I P007 F00A 91.6(2) . . ?
F01I P007 F00C 90.9(3) . . ?
F01I P007 F00D 88.3(2) . . ?
F01I P007 F00E 178.5(2) . . ?
C00J C00H P003 117.0(3) . . ?
C01L C00H P003 123.2(3) . . ?
C01L C00H C00J 119.8(3) . . ?
C00H C00J H00J 120.0 . . ?
C00X C00J C00H 120.0(3) . . ?
C00X C00J H00J 120.0 . . ?
C00T C00K P002 118.3(2) . . ?
C00Z C00K P002 121.6(3) . . ?
C00Z C00K C00T 120.1(3) . . ?
C00Q C00L H00L 119.9 . . ?
C00Q C00L C01F 120.2(4) . . ?
C01F C00L H00L 119.9 . . ?
C014 C00M P005 121.5(3) . . ?
C014 C00M C01H 119.9(3) . . ?
C01H C00M P005 118.6(3) . . ?
C01S C00N H00N 119.9 . . ?
C01S C00N C01X 120.2(4) . . ?
C01X C00N H00N 119.9 . . ?
C00U C00O H00O 119.9 . . ?
C01A C00O H00O 119.9 . . ?
C01A C00O C00U 120.3(4) . . ?
C00V C00P H00P 119.9 . . ?
C00V C00P C010 120.1(3) . . ?
C010 C00P H00P 119.9 . . ?
C00L C00Q H00Q 119.8 . . ?
C00L C00Q C015 120.4(4) . . ?
C015 C00Q H00Q 119.8 . . ?
C01D C00R H00R 120.0 . . ?
C01D C00R C01G 119.9(3) . . ?
C01G C00R H00R 120.0 . . ?
P002 C00S P004 111.66(17) . . ?
P002 C00S H00A 109.3 . . ?
P002 C00S H00B 109.3 . . ?
P004 C00S H00A 109.3 . . ?
P004 C00S H00B 109.3 . . ?
H00A C00S H00B 108.0 . . ?
C00K C00T H00T 120.3 . . ?
C011 C00T C00K 119.5(3) . . ?
C011 C00T H00T 120.3 . . ?
C00O C00U H00U 120.1 . . ?
C01G C00U C00O 119.9(3) . . ?
C01G C00U H00U 120.1 . . ?
C00P C00V H00V 120.0 . . ?
C01V C00V C00P 119.9(4) . . ?
C01V C00V H00V 120.0 . . ?
C01B C00W P002 115.8(2) . . ?
C01J C00W P002 124.3(3) . . ?
C01J C00W C01B 119.7(3) . . ?
C00J C00X H00X 120.0 . . ?
C00J C00X C01C 120.0(3) . . ?
C01C C00X H00X 120.0 . . ?
C020 N00Y Ag01 164.4(3) . . ?
C00K C00Z H00Z 120.6 . . ?
C018 C00Z C00K 118.9(3) . . ?
C018 C00Z H00Z 120.6 . . ?
C00P C010 P004 121.5(3) . . ?
C012 C010 P004 118.7(3) . . ?
C012 C010 C00P 119.6(3) . . ?
C00T C011 H011 119.7 . . ?
C00T C011 C01M 120.5(3) . . ?
C01M C011 H011 119.7 . . ?
C010 C012 H012 119.9 . . ?
C010 C012 C01U 120.2(4) . . ?
C01U C012 H012 119.9 . . ?
C01E C013 H013 119.7 . . ?
C01T C013 H013 119.7 . . ?
C01T C013 C01E 120.5(3) . . ?
C00M C014 H014 120.1 . . ?
C01K C014 C00M 119.8(4) . . ?
C01K C014 H014 120.1 . . ?
C00Q C015 H015 120.1 . . ?
C01O C015 C00Q 119.8(4) . . ?
C01O C015 H015 120.1 . . ?
P003 C017 P005 113.45(17) . . ?
P003 C017 H01A 108.9 . . ?
P003 C017 H01B 108.9 . . ?
P005 C017 H01A 108.9 . . ?
P005 C017 H01B 108.9 . . ?
H01A C017 H01B 107.7 . . ?
C00Z C018 H018 119.7 . . ?
C01M C018 C00Z 120.7(3) . . ?
C01M C018 H018 119.7 . . ?
C01P C019 H019 119.8 . . ?
C01P C019 C01S 120.4(4) . . ?
C01S C019 H019 119.8 . . ?
C00O C01A H01C 120.1 . . ?
C00O C01A C01D 119.9(3) . . ?
C01D C01A H01C 120.1 . . ?
C00W C01B H01D 119.8 . . ?
C01E C01B C00W 120.5(3) . . ?
C01E C01B H01D 119.8 . . ?
C00X C01C H01E 119.7 . . ?
C01Y C01C C00X 120.6(3) . . ?
C01Y C01C H01E 119.7 . . ?
C00R C01D C01A 120.4(3) . . ?
C00R C01D H01F 119.8 . . ?
C01A C01D H01F 119.8 . . ?
C013 C01E C01B 119.2(3) . . ?
C013 C01E H01G 120.4 . . ?
C01B C01E H01G 120.4 . . ?
C00L C01F H01H 119.9 . . ?
C00L C01F C01N 120.2(4) . . ?
C01N C01F H01H 119.9 . . ?
C00R C01G P003 117.0(3) . . ?
C00U C01G P003 123.3(3) . . ?
C00U C01G C00R 119.5(3) . . ?
C00M C01H H01I 120.2 . . ?
C01Q C01H C00M 119.5(3) . . ?
C01Q C01H H01I 120.2 . . ?
C00W C01J H01J 120.2 . . ?
C01T C01J C00W 119.5(3) . . ?
C01T C01J H01J 120.2 . . ?
C014 C01K H01K 119.8 . . ?
C014 C01K C01Z 120.4(4) . . ?
C01Z C01K H01K 119.8 . . ?
C00H C01L H01L 120.2 . . ?
C00H C01L C01Y 119.6(3) . . ?
C01Y C01L H01L 120.2 . . ?
C011 C01M H01M 119.9 . . ?
C018 C01M C011 120.3(3) . . ?
C018 C01M H01M 119.9 . . ?
C01F C01N H01N 120.0 . . ?
C01F C01N C01O 120.0(4) . . ?
C01O C01N H01N 120.0 . . ?
C015 C01O P004 125.2(3) . . ?
C015 C01O C01N 119.5(3) . . ?
C01N C01O P004 115.4(3) . . ?
C019 C01P P005 117.3(3) . . ?
C019 C01P C01W 119.2(3) . . ?
C01W C01P P005 123.5(3) . . ?
C01H C01Q H01Q 119.9 . . ?
C01Z C01Q C01H 120.2(4) . . ?
C01Z C01Q H01Q 119.9 . . ?
Ag01 C01R H01R 111(3) . . ?
P002 C01R Ag01 101.03(14) . . ?
P002 C01R H01R 112(3) . . ?
P003 C01R Ag01 100.15(14) . . ?
P003 C01R P002 128.3(2) . . ?
P003 C01R H01R 103(3) . . ?
C00N C01S C019 120.1(4) . . ?
C00N C01S H01S 120.0 . . ?
C019 C01S H01S 120.0 . . ?
C013 C01T C01J 120.6(4) . . ?
C013 C01T H01T 119.7 . . ?
C01J C01T H01T 119.7 . . ?
C012 C01U H01U 120.3 . . ?
C01V C01U C012 119.3(4) . . ?
C01V C01U H01U 120.3 . . ?
C00V C01V C01U 120.9(3) . . ?
C00V C01V H01V 119.6 . . ?
C01U C01V H01V 119.6 . . ?
C01P C01W H01W 120.0 . . ?
C01X C01W C01P 120.0(4) . . ?
C01X C01W H01W 120.0 . . ?
C00N C01X C01W 120.2(4) . . ?
C00N C01X H01X 119.9 . . ?
C01W C01X H01X 119.9 . . ?
C01C C01Y C01L 119.9(3) . . ?
C01C C01Y H01Y 120.0 . . ?
C01L C01Y H01Y 120.0 . . ?
C01K C01Z H01Z 119.9 . . ?
C01Q C01Z C01K 120.1(4) . . ?
C01Q C01Z H01Z 119.9 . . ?
N00Y C020 C021 177.9(5) . . ?
C020 C021 H02A 109.5 . . ?
C020 C021 H02B 109.5 . . ?
C020 C021 H02C 109.5 . . ?
H02A C021 H02B 109.5 . . ?
H02A C021 H02C 109.5 . . ?
H02B C021 H02C 109.5 . . ?

loop_
_geom_bond_atom_site_label_1
_geom_bond_atom_site_label_2
_geom_bond_distance
_geom_bond_site_symmetry_2
_geom_bond_publ_flag
Ag01 P004 2.4535(9) . ?
Ag01 P005 2.4478(7) . ?
Ag01 N00Y 2.220(3) . ?
Ag01 C01R 2.615(3) . ?
P002 C00K 1.808(3) . ?
P002 C00S 1.822(3) . ?
P002 C00W 1.796(3) . ?
P002 C01R 1.740(3) . ?
P003 C00H 1.803(3) . ?
P003 C017 1.809(3) . ?
P003 C01G 1.807(3) . ?
P003 C01R 1.731(3) . ?
P004 C00S 1.843(3) . ?
P004 C010 1.821(3) . ?
P004 C01O 1.820(4) . ?
P005 C00M 1.824(4) . ?
P005 C017 1.844(3) . ?
P005 C01P 1.833(4) . ?
P006 F008 1.620(2) . ?
P006 F009 1.588(3) . ?
P006 F00B 1.591(3) . ?
P006 F00F 1.602(3) . ?
P006 F00G 1.585(3) . ?
P006 F00I 1.589(3) . ?
P007 F00A 1.589(4) . ?
P007 F00C 1.598(3) . ?
P007 F00D 1.607(3) . ?
P007 F00E 1.590(3) . ?
P007 F016 1.575(3) . ?
P007 F01I 1.577(4) . ?
C00H C00J 1.405(5) . ?
C00H C01L 1.390(5) . ?
C00J H00J 0.9500 . ?
C00J C00X 1.376(5) . ?
C00K C00T 1.407(5) . ?
C00K C00Z 1.402(5) . ?
C00L H00L 0.9500 . ?
C00L C00Q 1.382(6) . ?
C00L C01F 1.382(7) . ?
C00M C014 1.394(5) . ?
C00M C01H 1.400(5) . ?
C00N H00N 0.9500 . ?
C00N C01S 1.373(6) . ?
C00N C01X 1.388(6) . ?
C00O H00O 0.9500 . ?
C00O C00U 1.394(5) . ?
C00O C01A 1.385(6) . ?
C00P H00P 0.9500 . ?
C00P C00V 1.383(5) . ?
C00P C010 1.400(5) . ?
C00Q H00Q 0.9500 . ?
C00Q C015 1.396(5) . ?
C00R H00R 0.9500 . ?
C00R C01D 1.380(5) . ?
C00R C01G 1.407(5) . ?
C00S H00A 0.9900 . ?
C00S H00B 0.9900 . ?
C00T H00T 0.9500 . ?
C00T C011 1.381(5) . ?
C00U H00U 0.9500 . ?
C00U C01G 1.391(5) . ?
C00V H00V 0.9500 . ?
C00V C01V 1.381(6) . ?
C00W C01B 1.399(5) . ?
C00W C01J 1.387(5) . ?
C00X H00X 0.9500 . ?
C00X C01C 1.389(5) . ?
N00Y C020 1.146(5) . ?
C00Z H00Z 0.9500 . ?
C00Z C018 1.394(5) . ?
C010 C012 1.392(5) . ?
C011 H011 0.9500 . ?
C011 C01M 1.383(5) . ?
C012 H012 0.9500 . ?
C012 C01U 1.394(5) . ?
C013 H013 0.9500 . ?
C013 C01E 1.386(6) . ?
C013 C01T 1.379(6) . ?
C014 H014 0.9500 . ?
C014 C01K 1.390(5) . ?
C015 H015 0.9500 . ?
C015 C01O 1.393(5) . ?
C017 H01A 0.9900 . ?
C017 H01B 0.9900 . ?
C018 H018 0.9500 . ?
C018 C01M 1.383(5) . ?
C019 H019 0.9500 . ?
C019 C01P 1.391(5) . ?
C019 C01S 1.394(5) . ?
C01A H01C 0.9500 . ?
C01A C01D 1.390(6) . ?
C01B H01D 0.9500 . ?
C01B C01E 1.386(5) . ?
C01C H01E 0.9500 . ?
C01C C01Y 1.380(5) . ?
C01D H01F 0.9500 . ?
C01E H01G 0.9500 . ?
C01F H01H 0.9500 . ?
C01F C01N 1.393(6) . ?
C01H H01I 0.9500 . ?
C01H C01Q 1.400(5) . ?
C01J H01J 0.9500 . ?
C01J C01T 1.387(5) . ?
C01K H01K 0.9500 . ?
C01K C01Z 1.390(6) . ?
C01L H01L 0.9500 . ?
C01L C01Y 1.399(5) . ?
C01M H01M 0.9500 . ?
C01N H01N 0.9500 . ?
C01N C01O 1.401(5) . ?
C01P C01W 1.396(6) . ?
C01Q H01Q 0.9500 . ?
C01Q C01Z 1.379(6) . ?
C01R H01R 0.94(4) . ?
C01S H01S 0.9500 . ?
C01T H01T 0.9500 . ?
C01U H01U 0.9500 . ?
C01U C01V 1.390(6) . ?
C01V H01V 0.9500 . ?
C01W H01W 0.9500 . ?
C01W C01X 1.388(5) . ?
C01X H01X 0.9500 . ?
C01Y H01Y 0.9500 . ?
C01Z H01Z 0.9500 . ?
C020 C021 1.447(6) . ?
C021 H02A 0.9800 . ?
C021 H02B 0.9800 . ?
C021 H02C 0.9800 . ?
